data_4001781
loop_
_publ_author_name
'Kaib, Thomas'
'Bron, Philipp'
'Haddadpour, Sima'
'Mayrhofer, Leonhard'
'Pastewka, Lars'
'J\"arvi, Tommi T.'
'Moseler, Michael'
'Roling, Bernhard'
'Dehnen, Stefanie'

_publ_section_title
;
 Lithium Chalcogenidotetrelates: LiChT---Synthesis and Characterization of
 New Li+Ion Conducting Li/Sn/Se Compounds
;
_journal_issue 15
_journal_name_full 'Chemistry of Materials'
_journal_page_first 2961
_journal_paper_doi 10.1021/cm400541n
_journal_volume 25
_journal_year 2013
_chemical_formula_sum 'Li4 Se4 Sn'
_chemical_formula_weight 462.29
_chemical_name_systematic
;
 ?
;
_space_group_IT_number 62
_symmetry_space_group_name_Hall '-P 2ac 2n'
_symmetry_space_group_name_H-M 'P n m a'
_atom_sites_solution_primary direct
_atom_sites_solution_secondary difmap
_audit_conform_dict_location ftp://ftp.iucr.org/pub/cif_core.dic
_audit_conform_dict_name cif_core.dic
_audit_conform_dict_version 2.4
_audit_creation_date 2010-06-11T16:40:56-00:00
_audit_creation_method 'WinGX routine CIF_UPDATE'
_cell_angle_alpha 90
_cell_angle_beta 90
_cell_angle_gamma 90
_cell_formula_units_Z 4
_cell_length_a 14.931(3)
_cell_length_b 8.2217(16)
_cell_length_c 6.5989(13)
_cell_measurement_temperature 173(2)
_cell_volume 810.1(3)
_computing_structure_refinement 'SHELXL-97 (Sheldrick, 2008)'
_diffrn_ambient_temperature 173(2)
_diffrn_measured_fraction_theta_full 0.796
_diffrn_measured_fraction_theta_max 0.796
_diffrn_radiation_monochromator graphite
_diffrn_radiation_type MoK\a
_diffrn_radiation_wavelength 0.71073
_diffrn_reflns_av_R_equivalents 0.1188
_diffrn_reflns_av_unetI/netI 0.0617
_diffrn_reflns_limit_h_max 10
_diffrn_reflns_limit_h_min -18
_diffrn_reflns_limit_k_max 10
_diffrn_reflns_limit_k_min -9
_diffrn_reflns_limit_l_max 5
_diffrn_reflns_limit_l_min -8
_diffrn_reflns_number 1826
_diffrn_reflns_theta_full 26
_diffrn_reflns_theta_max 26
_diffrn_reflns_theta_min 4.81
_exptl_absorpt_coefficient_mu 21.016
_exptl_absorpt_correction_type none
_exptl_crystal_colour yellow
_exptl_crystal_density_diffrn 3.791
_exptl_crystal_density_method 'not measured'
_exptl_crystal_description 'cut needle'
_exptl_crystal_F_000 792
_exptl_crystal_size_max 0.15
_exptl_crystal_size_mid 0.15
_exptl_crystal_size_min 0.15
_refine_diff_density_max 2.011
_refine_diff_density_min -2.119
_refine_diff_density_rms 0.388
_refine_ls_extinction_coef 0.0044(12)
_refine_ls_extinction_expression Fc^*^=kFc[1+0.001xFc^2^\l^3^/sin(2\q)]^-1/4^
_refine_ls_extinction_method SHELXL
_refine_ls_goodness_of_fit_ref 1.13
_refine_ls_matrix_type full
_refine_ls_number_parameters 45
_refine_ls_number_reflns 683
_refine_ls_number_restraints 0
_refine_ls_restrained_S_all 1.13
_refine_ls_R_factor_all 0.0517
_refine_ls_R_factor_gt 0.049
_refine_ls_shift/su_max 0.000
_refine_ls_shift/su_mean 0.001
_refine_ls_structure_factor_coef Fsqd
_refine_ls_weighting_details 'calc w=1/[\s^2^(Fo^2^)+(0.0926P)^2^+0.0000P] where P=(Fo^2^+2Fc^2^)/3'
_refine_ls_weighting_scheme calc
_refine_ls_wR_factor_gt 0.1367
_refine_ls_wR_factor_ref 0.139
_reflns_number_gt 639
_reflns_number_total 683
_reflns_threshold_expression >2\s(I)
_cod_data_source_file cm400541n_si_002.cif
_cod_data_source_block 1
_cod_original_cell_volume 810.0(3)
_cod_database_code 4001781

loop_
_symmetry_equiv_pos_as_xyz
'x, y, z'
'-x+1/2, -y, z+1/2'
'-x, y+1/2, -z'
'x+1/2, -y+1/2, -z+1/2'
'-x, -y, -z'
'x-1/2, y, -z-1/2'
'x, -y-1/2, z'
'-x-1/2, y-1/2, z-1/2'

loop_
_atom_site_label
_atom_site_type_symbol
_atom_site_fract_x
_atom_site_fract_y
_atom_site_fract_z
_atom_site_U_iso_or_equiv
_atom_site_adp_type
_atom_site_occupancy
_atom_site_symmetry_multiplicity
_atom_site_calc_flag
_atom_site_refinement_flags
Sn1 Sn 0.40789(6) 0.25 0.35748(12) 0.0127(4) Uani 1 2 d S
Se1 Se 0.56803(10) 0.25 0.2283(2) 0.0135(4) Uani 1 2 d S
Se2 Se 0.33872(8) -0.00248(9) 0.21572(16) 0.0143(4) Uani 1 1 d .
Se3 Se 0.41778(10) 0.25 0.73633(19) 0.0133(4) Uani 1 2 d S
Li1 Li 0.5 0 0 0.017(5) Uiso 1 2 d S
Li2 Li 0.6780(13) -0.0050(16) 0.180(4) 0.023(4) Uani 1 1 d .
Li3 Li 0.588(2) 0.25 0.606(5) 0.034(7) Uani 1 2 d S

loop_
_atom_site_aniso_label
_atom_site_aniso_U_11
_atom_site_aniso_U_22
_atom_site_aniso_U_33
_atom_site_aniso_U_23
_atom_site_aniso_U_13
_atom_site_aniso_U_12
Sn1 0.0102(6) 0.0175(6) 0.0104(6) 0 0.0004(4) 0
Se1 0.0091(7) 0.0193(7) 0.0122(7) 0 0.0013(5) 0
Se2 0.0117(6) 0.0183(7) 0.0131(8) -0.0004(3) 0.0006(4) -0.0009(3)
Se3 0.0126(7) 0.0176(7) 0.0095(7) 0 -0.0005(5) 0
Li2 0.015(9) 0.019(8) 0.035(11) 0.000(6) 0.000(9) -0.004(5)
Li3 0.06(2) 0.027(13) 0.021(12) 0 0.025(15) 0

loop_
_atom_type_symbol
_atom_type_description
_atom_type_scat_dispersion_real
_atom_type_scat_dispersion_imag
_atom_type_scat_source
Li Li -0.0003 0.0001 'International Tables Vol C Tables 4.2.6.8 and 6.1.1.4'
Se Se -0.0929 2.2259 'International Tables Vol C Tables 4.2.6.8 and 6.1.1.4'
Sn Sn -0.6537 1.4246 'International Tables Vol C Tables 4.2.6.8 and 6.1.1.4'

loop_
_geom_angle_atom_site_label_1
_geom_angle_atom_site_label_2
_geom_angle_atom_site_label_3
_geom_angle
_geom_angle_site_symmetry_1
_geom_angle_site_symmetry_3
Se2 Sn1 Se2 112.26(5) . 7_565
Se2 Sn1 Se3 113.45(4) . .
Se2 Sn1 Se3 113.45(3) 7_565 .
Se2 Sn1 Se1 105.27(4) . .
Se2 Sn1 Se1 105.27(4) 7_565 .
Se3 Sn1 Se1 106.24(6) . .
Se2 Sn1 Li3 123.19(7) . .
Se2 Sn1 Li3 123.19(7) 7_565 .
Se3 Sn1 Li3 55.2(5) . .
Se1 Sn1 Li3 51.0(5) . .
Se2 Sn1 Li1 53.74(3) . .
Se2 Sn1 Li1 114.03(4) 7_565 .
Se3 Sn1 Li1 131.70(3) . .
Se1 Sn1 Li1 52.35(2) . .
Li3 Sn1 Li1 90.9(4) . .
Se2 Sn1 Li1 114.03(4) . 3_655
Se2 Sn1 Li1 53.74(3) 7_565 3_655
Se3 Sn1 Li1 131.70(3) . 3_655
Se1 Sn1 Li1 52.35(2) . 3_655
Li3 Sn1 Li1 90.9(4) . 3_655
Li1 Sn1 Li1 73.94(2) . 3_655
Li3 Se1 Sn1 77.3(8) . .
Li3 Se1 Li2 92.5(7) . 7_565
Sn1 Se1 Li2 128.0(4) . 7_565
Li3 Se1 Li2 92.5(7) . .
Sn1 Se1 Li2 128.0(4) . .
Li2 Se1 Li2 102.9(8) 7_565 .
Li3 Se1 Li1 126.1(3) . .
Sn1 Se1 Li1 80.54(4) . .
Li2 Se1 Li1 138.4(6) 7_565 .
Li2 Se1 Li1 64.9(5) . .
Li3 Se1 Li1 126.1(3) . 3_655
Sn1 Se1 Li1 80.54(4) . 3_655
Li2 Se1 Li1 64.9(5) 7_565 3_655
Li2 Se1 Li1 138.4(6) . 3_655
Li1 Se1 Li1 97.05(5) . 3_655
Li2 Se2 Sn1 107.5(4) 6_556 .
Li2 Se2 Li3 105.9(8) 6_556 5_656
Sn1 Se2 Li3 108.0(6) . 5_656
Li2 Se2 Li2 100.5(6) 6_556 5_655
Sn1 Se2 Li2 113.1(3) . 5_655
Li3 Se2 Li2 120.6(7) 5_656 5_655
Li2 Se2 Li1 165.4(6) 6_556 .
Sn1 Se2 Li1 80.14(3) . .
Li3 Se2 Li1 82.8(7) 5_656 .
Li2 Se2 Li1 64.9(4) 5_655 .
Sn1 Se3 Li2 100.6(6) . 5_656
Sn1 Se3 Li2 100.6(6) . 3_656
Li2 Se3 Li2 105.5(9) 5_656 3_656
Sn1 Se3 Li3 74.8(7) . .
Li2 Se3 Li3 127.2(5) 5_656 .
Li2 Se3 Li3 127.2(5) 3_656 .
Sn1 Se3 Li1 127.69(3) . 3_656
Li2 Se3 Li1 131.3(6) 5_656 3_656
Li2 Se3 Li1 63.5(5) 3_656 3_656
Li3 Se3 Li1 78.2(5) . 3_656
Sn1 Se3 Li1 127.69(3) . 1_556
Li2 Se3 Li1 63.5(5) 5_656 1_556
Li2 Se3 Li1 131.3(6) 3_656 1_556
Li3 Se3 Li1 78.2(5) . 1_556
Li1 Se3 Li1 87.97(4) 3_656 1_556
Se1 Li1 Se1 180.00(8) . 5_655
Se1 Li1 Se2 87.44(4) . 5_655
Se1 Li1 Se2 92.56(4) 5_655 5_655
Se1 Li1 Se2 92.56(4) . .
Se1 Li1 Se2 87.44(4) 5_655 .
Se2 Li1 Se2 180.00(2) 5_655 .
Se1 Li1 Li2 56.5(3) . .
Se1 Li1 Li2 123.5(3) 5_655 .
Se2 Li1 Li2 54.7(5) 5_655 .
Se2 Li1 Li2 125.3(5) . .
Se1 Li1 Li2 123.5(3) . 5_655
Se1 Li1 Li2 56.5(3) 5_655 5_655
Se2 Li1 Li2 125.3(5) 5_655 5_655
Se2 Li1 Li2 54.7(5) . 5_655
Li2 Li1 Li2 180.0(3) . 5_655
Se1 Li1 Se3 92.52(3) . 5_656
Se1 Li1 Se3 87.48(3) 5_655 5_656
Se2 Li1 Se3 86.97(3) 5_655 5_656
Se2 Li1 Se3 93.03(3) . 5_656
Li2 Li1 Se3 51.1(3) . 5_656
Li2 Li1 Se3 128.9(3) 5_655 5_656
Se1 Li1 Se3 87.48(3) . 1_554
Se1 Li1 Se3 92.52(3) 5_655 1_554
Se2 Li1 Se3 93.03(3) 5_655 1_554
Se2 Li1 Se3 86.97(3) . 1_554
Li2 Li1 Se3 128.9(3) . 1_554
Li2 Li1 Se3 51.1(3) 5_655 1_554
Se3 Li1 Se3 180 5_656 1_554
Se1 Li1 Sn1 47.11(3) . .
Se1 Li1 Sn1 132.89(3) 5_655 .
Se2 Li1 Sn1 133.89(2) 5_655 .
Se2 Li1 Sn1 46.11(2) . .
Li2 Li1 Sn1 95.4(5) . .
Li2 Li1 Sn1 84.6(5) 5_655 .
Se3 Li1 Sn1 100.30(3) 5_656 .
Se3 Li1 Sn1 79.70(3) 1_554 .
Se1 Li1 Sn1 132.89(3) . 5_655
Se1 Li1 Sn1 47.11(3) 5_655 5_655
Se2 Li1 Sn1 46.11(2) 5_655 5_655
Se2 Li1 Sn1 133.89(2) . 5_655
Li2 Li1 Sn1 84.6(5) . 5_655
Li2 Li1 Sn1 95.4(5) 5_655 5_655
Se3 Li1 Sn1 79.70(3) 5_656 5_655
Se3 Li1 Sn1 100.30(3) 1_554 5_655
Sn1 Li1 Sn1 180.00(3) . 5_655
Se2 Li2 Se3 119.3(7) 6_656 5_656
Se2 Li2 Se2 111.4(9) 6_656 5_655
Se3 Li2 Se2 100.4(7) 5_656 5_655
Se2 Li2 Se1 123.3(7) 6_656 .
Se3 Li2 Se1 104.5(8) 5_656 .
Se2 Li2 Se1 92.4(7) 5_655 .
Se2 Li2 Li1 171.7(12) 6_656 .
Se3 Li2 Li1 65.4(4) 5_656 .
Se2 Li2 Li1 60.4(5) 5_655 .
Se1 Li2 Li1 58.6(4) . .
Se1 Li3 Se2 120.0(7) . 3_656
Se1 Li3 Se2 120.0(7) . 5_656
Se2 Li3 Se2 103.6(13) 3_656 5_656
Se1 Li3 Se3 101.7(13) . .
Se2 Li3 Se3 104.7(8) 3_656 .
Se2 Li3 Se3 104.7(8) 5_656 .
Se1 Li3 Sn1 51.7(7) . .
Se2 Li3 Sn1 126.5(7) 3_656 .
Se2 Li3 Sn1 126.5(7) 5_656 .
Se3 Li3 Sn1 50.0(6) . .

loop_
_geom_bond_atom_site_label_1
_geom_bond_atom_site_label_2
_geom_bond_distance
_geom_bond_site_symmetry_2
Sn1 Se2 2.5001(10) .
Sn1 Se2 2.5001(10) 7_565
Sn1 Se3 2.5043(16) .
Sn1 Se1 2.5384(17) .
Sn1 Li3 3.15(4) .
Sn1 Li1 3.4177(8) .
Sn1 Li1 3.4177(8) 3_655
Se1 Li3 2.51(3) .
Se1 Li2 2.682(17) 7_565
Se1 Li2 2.682(17) .
Se1 Li1 2.7434(10) .
Se1 Li1 2.7434(10) 3_655
Se2 Li2 2.50(2) 6_556
Se2 Li3 2.59(2) 5_656
Se2 Li2 2.63(3) 5_655
Se2 Li1 2.7973(12) .
Se3 Li2 2.531(17) 5_656
Se3 Li2 2.531(17) 3_656
Se3 Li3 2.69(3) .
Se3 Li1 2.9596(11) 3_656
Se3 Li1 2.9596(11) 1_556
Li1 Se1 2.7434(10) 5_655
Li1 Se2 2.7973(12) 5_655
Li1 Li2 2.91(2) .
Li1 Li2 2.91(2) 5_655
Li1 Se3 2.9596(11) 5_656
Li1 Se3 2.9596(11) 1_554
Li1 Sn1 3.4177(8) 5_655
Li2 Se2 2.50(2) 6_656
Li2 Se3 2.531(17) 5_656
Li2 Se2 2.63(3) 5_655
Li3 Se2 2.59(2) 3_656
Li3 Se2 2.59(2) 5_656
